data_4330510
loop_
_publ_author_name
'Shidong Ji'
'Masashi Tanaka'
'Shuai Zhang'
'Shoji Yamanaka'

_publ_contact_author_address 'Hiroshima University, Higashi-Hiroshima Japan'
_publ_contact_author_email syamana@hiroshima-u.ac.jp
_publ_contact_author_name 'Shoji Yamanaka'
_publ_section_title
;
 High Pressure Synthesis and Superconductivity of the Ternary Compounds
 Mg(Mg1-xAlx)Si with the Anticotunnite Structure
;
_journal_name_full 'Inorganic Chemistry'
_journal_page_first 10300
_journal_page_last 10305
_journal_paper_doi 10.1021/ic301296u
_journal_volume 51
_journal_year 2012
_chemical_compound_source 'synthesis as described'
_chemical_formula_moiety '(Al0.45 Mg0.55) Mg1 Si1'
_chemical_formula_sum 'Al0.45 Mg1.55 Si'
_chemical_formula_weight 77.91
_chemical_name_systematic
;
 ?
;
_space_group_IT_number 62
_symmetry_cell_setting orthorhombic
_symmetry_Int_Tables_number 62
_symmetry_space_group_name_Hall '-P 2ac 2n'
_symmetry_space_group_name_H-M 'P n m a'
_atom_sites_solution_primary direct
_atom_sites_solution_secondary difmap
_audit_conform_dict_location ftp://ftp.iucr.org/pub/cif_core.dic
_audit_conform_dict_name cif_core.dic
_audit_conform_dict_version 2.3
_audit_creation_date 2012-08-25T13:54:10-00:00
_audit_creation_method 'WinGX routine CIF_UPDATE'
_cell_angle_alpha 90
_cell_angle_beta 90
_cell_angle_gamma 90
_cell_formula_units_Z 4
_cell_length_a 6.9242(2)
_cell_length_b 4.1380(1)
_cell_length_c 7.9618(2)
_cell_measurement_reflns_used 0
_cell_measurement_temperature 293
_cell_measurement_theta_max 0
_cell_measurement_theta_min 0
_cell_measurement_wavelength 0.71073
_cell_volume 228.124(10)
_computing_molecular_graphics 'Ortep-3 for Windows (Farrugia, 1997)'
_computing_publication_material 'WinGX publication routines (Farrugia, 1999)'
_computing_structure_refinement 'SHELXL-97 (Sheldrick, 1997)'
_computing_structure_solution 'SHELXS-86 (Sheldrick, 1986)'
_diffrn_ambient_temperature 293
_diffrn_detector_area_resol_mean 'not relevant'
_diffrn_measured_fraction_theta_full 1
_diffrn_measured_fraction_theta_max 1
_diffrn_measurement_device_type 'Brucker SMART CCD'
_diffrn_measurement_method 'phi and omega scans'
_diffrn_radiation_monochromator graphite
_diffrn_radiation_probe x-ray
_diffrn_radiation_source 'Bruker TXS fine-focus rotating anode'
_diffrn_radiation_type MoK\a
_diffrn_radiation_wavelength 0.71069
_diffrn_reflns_av_R_equivalents 0.034
_diffrn_reflns_av_unetI/netI 0.0111
_diffrn_reflns_limit_h_max 9
_diffrn_reflns_limit_h_min -9
_diffrn_reflns_limit_k_max 5
_diffrn_reflns_limit_k_min -5
_diffrn_reflns_limit_l_max 9
_diffrn_reflns_limit_l_min -10
_diffrn_reflns_number 7800
_diffrn_reflns_theta_full 28.17
_diffrn_reflns_theta_max 28.17
_diffrn_reflns_theta_min 3.9
_exptl_absorpt_coefficient_mu 1.173
_exptl_absorpt_correction_T_max 0.889
_exptl_absorpt_correction_T_min 0.889
_exptl_absorpt_correction_type numerical
_exptl_absorpt_process_details 'APEX II CCD'
_exptl_crystal_colour black
_exptl_crystal_density_diffrn 2.269
_exptl_crystal_description prism
_exptl_crystal_F_000 154
_exptl_crystal_size_max 0.1
_exptl_crystal_size_mid 0.1
_exptl_crystal_size_min 0.1
_refine_diff_density_max 0.294
_refine_diff_density_min -0.312
_refine_diff_density_rms 0.066
_refine_ls_extinction_method none
_refine_ls_goodness_of_fit_ref 1.092
_refine_ls_matrix_type full
_refine_ls_number_parameters 19
_refine_ls_number_reflns 318
_refine_ls_number_restraints 0
_refine_ls_restrained_S_all 1.092
_refine_ls_R_factor_all 0.0214
_refine_ls_R_factor_gt 0.0162
_refine_ls_shift/su_max 0
_refine_ls_shift/su_mean 0
_refine_ls_structure_factor_coef Fsqd
_refine_ls_weighting_details 'calc w=1/[\s^2^(Fo^2^)+(0.0000P)^2^+0.2515P] where P=(Fo^2^+2Fc^2^)/3'
_refine_ls_weighting_scheme calc
_refine_ls_wR_factor_gt 0.0297
_refine_ls_wR_factor_ref 0.0329
_reflns_number_gt 281
_reflns_number_total 318
_reflns_threshold_expression >2sigma(I)
_cod_data_source_file ic301296u_si_001.cif
_cod_data_source_block struct
_cod_original_cell_volume 228.12(1)
_cod_original_formula_sum 'Al0.45 Mg1.55 Si1'
_cod_database_code 4330510

loop_
_symmetry_equiv_pos_as_xyz
'x, y, z'
'-x+1/2, -y, z+1/2'
'x+1/2, -y+1/2, -z+1/2'
'-x, y+1/2, -z'
'-x, -y, -z'
'x-1/2, y, -z-1/2'
'-x-1/2, y-1/2, z-1/2'
'x, -y-1/2, z'

loop_
_atom_site_label
_atom_site_type_symbol
_atom_site_fract_x
_atom_site_fract_y
_atom_site_fract_z
_atom_site_U_iso_or_equiv
_atom_site_adp_type
_atom_site_occupancy
_atom_site_symmetry_multiplicity
_atom_site_calc_flag
_atom_site_refinement_flags
Si1 Si 0.25919(8) 0.75 0.37658(7) 0.01591(14) Uani 1 2 d S
Mg2 Mg 0.46833(10) 0.25 0.16710(9) 0.01815(18) Uani 1 2 d S
Mg3 Mg 0.13913(9) 0.75 0.06321(8) 0.01448(15) Uani 0.55 2 d SP
Al1 Al 0.13913(9) 0.75 0.06321(8) 0.01448(15) Uani 0.45 2 d SP

loop_
_atom_site_aniso_label
_atom_site_aniso_U_11
_atom_site_aniso_U_22
_atom_site_aniso_U_33
_atom_site_aniso_U_23
_atom_site_aniso_U_13
_atom_site_aniso_U_12
Si1 0.0138(3) 0.0160(3) 0.0180(3) 0 0.0001(2) 0
Mg2 0.0180(4) 0.0190(4) 0.0175(4) 0 -0.0024(3) 0
Mg3 0.0154(3) 0.0134(3) 0.0147(3) 0 -0.0003(2) 0
Al1 0.0154(3) 0.0134(3) 0.0147(3) 0 -0.0003(2) 0

loop_
_atom_type_symbol
_atom_type_description
_atom_type_scat_dispersion_real
_atom_type_scat_dispersion_imag
_atom_type_scat_source
_atom_type_number_in_cell
Mg Mg 0.0486 0.0363 'International Tables Vol C Tables 4.2.6.8 and 6.1.1.4' 6.2
Al Al 0.0645 0.0514 'International Tables Vol C Tables 4.2.6.8 and 6.1.1.4' 1.8
Si Si 0.0817 0.0704 'International Tables Vol C Tables 4.2.6.8 and 6.1.1.4' 4

loop_
_geom_angle_atom_site_label_1
_geom_angle_atom_site_label_2
_geom_angle_atom_site_label_3
_geom_angle
_geom_angle_site_symmetry_1
_geom_angle_site_symmetry_3
Mg3 Si1 Al1 128.144(16) . 2_575
Mg3 Si1 Mg3 128.144(16) . 2_575
Al1 Si1 Mg3 0.00(2) 2_575 2_575
Mg3 Si1 Al1 128.144(16) . 2_565
Al1 Si1 Al1 103.05(3) 2_575 2_565
Mg3 Si1 Al1 103.05(3) 2_575 2_565
Mg3 Si1 Mg3 128.144(16) . 2_565
Al1 Si1 Mg3 103.05(3) 2_575 2_565
Mg3 Si1 Mg3 103.05(3) 2_575 2_565
Al1 Si1 Mg3 0 2_565 2_565
Mg3 Si1 Al1 118.75(3) . 6_656
Al1 Si1 Al1 68.72(2) 2_575 6_656
Mg3 Si1 Al1 68.72(2) 2_575 6_656
Al1 Si1 Al1 68.72(2) 2_565 6_656
Mg3 Si1 Al1 68.72(2) 2_565 6_656
Mg3 Si1 Mg3 118.75(3) . 6_656
Al1 Si1 Mg3 68.72(2) 2_575 6_656
Mg3 Si1 Mg3 68.72(2) 2_575 6_656
Al1 Si1 Mg3 68.72(2) 2_565 6_656
Mg3 Si1 Mg3 68.72(2) 2_565 6_656
Al1 Si1 Mg3 0.00(3) 6_656 6_656
Mg3 Si1 Mg2 127.31(3) . 2_565
Al1 Si1 Mg2 71.65(2) 2_575 2_565
Mg3 Si1 Mg2 71.65(2) 2_575 2_565
Al1 Si1 Mg2 71.65(2) 2_565 2_565
Mg3 Si1 Mg2 71.65(2) 2_565 2_565
Al1 Si1 Mg2 113.93(3) 6_656 2_565
Mg3 Si1 Mg2 113.93(3) 6_656 2_565
Mg3 Si1 Mg2 70.59(2) . 6_556
Al1 Si1 Mg2 143.97(3) 2_575 6_556
Mg3 Si1 Mg2 143.97(3) 2_575 6_556
Al1 Si1 Mg2 72.227(18) 2_565 6_556
Mg3 Si1 Mg2 72.227(18) 2_565 6_556
Al1 Si1 Mg2 134.646(13) 6_656 6_556
Mg3 Si1 Mg2 134.646(13) 6_656 6_556
Mg2 Si1 Mg2 73.08(2) 2_565 6_556
Mg3 Si1 Mg2 70.59(2) . 6_566
Al1 Si1 Mg2 72.227(17) 2_575 6_566
Mg3 Si1 Mg2 72.227(17) 2_575 6_566
Al1 Si1 Mg2 143.97(3) 2_565 6_566
Mg3 Si1 Mg2 143.97(3) 2_565 6_566
Al1 Si1 Mg2 134.646(13) 6_656 6_566
Mg3 Si1 Mg2 134.646(13) 6_656 6_566
Mg2 Si1 Mg2 73.08(2) 2_565 6_566
Mg2 Si1 Mg2 90.70(2) 6_556 6_566
Mg3 Si1 Mg2 68.19(2) . 1_565
Al1 Si1 Mg2 69.340(18) 2_575 1_565
Mg3 Si1 Mg2 69.340(18) 2_575 1_565
Al1 Si1 Mg2 135.86(3) 2_565 1_565
Mg3 Si1 Mg2 135.86(3) 2_565 1_565
Al1 Si1 Mg2 68.164(19) 6_656 1_565
Mg3 Si1 Mg2 68.164(19) 6_656 1_565
Mg2 Si1 Mg2 136.454(14) 2_565 1_565
Mg2 Si1 Mg2 138.75(2) 6_556 1_565
Mg2 Si1 Mg2 77.238(10) 6_566 1_565
Si1 Mg2 Si1 106.92(2) 2_564 6_656
Si1 Mg2 Si1 106.92(2) 2_564 6_646
Si1 Mg2 Si1 90.70(2) 6_656 6_646
Si1 Mg2 Si1 100.726(18) 2_564 .
Si1 Mg2 Si1 84.888(11) 6_656 .
Si1 Mg2 Si1 152.08(3) 6_646 .
Si1 Mg2 Si1 100.726(18) 2_564 1_545
Si1 Mg2 Si1 152.08(3) 6_656 1_545
Si1 Mg2 Si1 84.888(11) 6_646 1_545
Si1 Mg2 Si1 86.26(2) . 1_545
Si1 Mg2 Al1 51.901(16) 2_564 1_545
Si1 Mg2 Al1 157.81(3) 6_656 1_545
Si1 Mg2 Al1 90.138(13) 6_646 1_545
Si1 Mg2 Al1 104.16(2) . 1_545
Si1 Mg2 Al1 49.992(17) 1_545 1_545
Si1 Mg2 Mg3 51.901(16) 2_564 1_545
Si1 Mg2 Mg3 157.81(3) 6_656 1_545
Si1 Mg2 Mg3 90.138(13) 6_646 1_545
Si1 Mg2 Mg3 104.16(2) . 1_545
Si1 Mg2 Mg3 49.992(17) 1_545 1_545
Al1 Mg2 Mg3 0.00(2) 1_545 1_545
Si1 Mg2 Mg3 51.901(16) 2_564 .
Si1 Mg2 Mg3 90.138(12) 6_656 .
Si1 Mg2 Mg3 157.81(3) 6_646 .
Si1 Mg2 Mg3 49.992(17) . .
Si1 Mg2 Mg3 104.16(2) 1_545 .
Al1 Mg2 Mg3 80.94(2) 1_545 .
Mg3 Mg2 Mg3 80.94(2) 1_545 .
Si1 Mg2 Al1 139.533(12) 2_564 6_656
Si1 Mg2 Al1 50.644(18) 6_656 6_656
Si1 Mg2 Al1 106.47(3) 6_646 6_656
Si1 Mg2 Al1 50.698(17) . 6_656
Si1 Mg2 Al1 104.39(2) 1_545 6_656
Al1 Mg2 Al1 148.87(3) 1_545 6_656
Mg3 Mg2 Al1 148.87(3) 1_545 6_656
Mg3 Mg2 Al1 91.071(14) . 6_656
Si1 Mg2 Mg3 139.533(12) 2_564 6_656
Si1 Mg2 Mg3 50.644(18) 6_656 6_656
Si1 Mg2 Mg3 106.47(3) 6_646 6_656
Si1 Mg2 Mg3 50.698(17) . 6_656
Si1 Mg2 Mg3 104.39(2) 1_545 6_656
Al1 Mg2 Mg3 148.87(3) 1_545 6_656
Mg3 Mg2 Mg3 148.87(3) 1_545 6_656
Mg3 Mg2 Mg3 91.071(14) . 6_656
Al1 Mg2 Mg3 0.000(17) 6_656 6_656
Si1 Mg2 Al1 139.533(12) 2_564 6_646
Si1 Mg2 Al1 106.47(3) 6_656 6_646
Si1 Mg2 Al1 50.644(18) 6_646 6_646
Si1 Mg2 Al1 104.39(2) . 6_646
Si1 Mg2 Al1 50.698(17) 1_545 6_646
Al1 Mg2 Al1 91.071(14) 1_545 6_646
Mg3 Mg2 Al1 91.071(14) 1_545 6_646
Mg3 Mg2 Al1 148.87(3) . 6_646
Al1 Mg2 Al1 80.33(2) 6_656 6_646
Mg3 Mg2 Al1 80.33(2) 6_656 6_646
Si1 Mg3 Si1 116.694(18) . 2_564
Si1 Mg3 Si1 116.694(18) . 2_574
Si1 Mg3 Si1 103.05(3) 2_564 2_574
Si1 Mg3 Si1 98.10(2) . 6_556
Si1 Mg3 Si1 111.28(2) 2_564 6_556
Si1 Mg3 Si1 111.28(2) 2_574 6_556
Si1 Mg3 Al1 121.41(3) . 5_565
Si1 Mg3 Al1 56.131(17) 2_564 5_565
Si1 Mg3 Al1 121.48(4) 2_574 5_565
Si1 Mg3 Al1 55.14(2) 6_556 5_565
Si1 Mg3 Mg3 121.41(3) . 5_565
Si1 Mg3 Mg3 56.131(17) 2_564 5_565
Si1 Mg3 Mg3 121.48(4) 2_574 5_565
Si1 Mg3 Mg3 55.14(2) 6_556 5_565
Al1 Mg3 Mg3 0.00(3) 5_565 5_565
Si1 Mg3 Al1 121.41(3) . 5_575
Si1 Mg3 Al1 121.48(4) 2_564 5_575
Si1 Mg3 Al1 56.131(17) 2_574 5_575
Si1 Mg3 Al1 55.14(2) 6_556 5_575
Al1 Mg3 Al1 87.17(3) 5_565 5_575
Mg3 Mg3 Al1 87.17(3) 5_565 5_575
Si1 Mg3 Mg3 121.41(3) . 5_575
Si1 Mg3 Mg3 121.48(4) 2_564 5_575
Si1 Mg3 Mg3 56.131(17) 2_574 5_575
Si1 Mg3 Mg3 55.14(2) 6_556 5_575
Al1 Mg3 Mg3 87.17(3) 5_565 5_575
Mg3 Mg3 Mg3 87.17(3) 5_565 5_575
Al1 Mg3 Mg3 0.000(18) 5_575 5_575
Si1 Mg3 Mg2 61.820(19) . 1_565
Si1 Mg3 Mg2 117.62(3) 2_564 1_565
Si1 Mg3 Mg2 56.445(19) 2_574 1_565
Si1 Mg3 Mg2 131.071(19) 6_556 1_565
Al1 Mg3 Mg2 173.53(4) 5_565 1_565
Mg3 Mg3 Mg2 173.53(4) 5_565 1_565
Al1 Mg3 Mg2 95.662(13) 5_575 1_565
Mg3 Mg3 Mg2 95.662(13) 5_575 1_565
Si1 Mg3 Mg2 61.820(19) . .
Si1 Mg3 Mg2 56.445(19) 2_564 .
Si1 Mg3 Mg2 117.62(3) 2_574 .
Si1 Mg3 Mg2 131.071(19) 6_556 .
Al1 Mg3 Mg2 95.662(13) 5_565 .
Mg3 Mg3 Mg2 95.662(13) 5_565 .
Al1 Mg3 Mg2 173.53(4) 5_575 .
Mg3 Mg3 Mg2 173.53(4) 5_575 .
Mg2 Mg3 Mg2 80.94(2) 1_565 .
Si1 Mg3 Mg2 58.769(18) . 6_566
Si1 Mg3 Mg2 168.39(2) 2_564 6_566
Si1 Mg3 Mg2 88.259(14) 2_574 6_566
Si1 Mg3 Mg2 61.138(19) 6_556 6_566
Al1 Mg3 Mg2 115.62(3) 5_565 6_566
Mg3 Mg3 Mg2 115.62(3) 5_565 6_566
Al1 Mg3 Mg2 62.81(2) 5_575 6_566
Mg3 Mg3 Mg2 62.81(2) 5_575 6_566
Mg2 Mg3 Mg2 70.810(12) 1_565 6_566
Mg2 Mg3 Mg2 120.57(2) . 6_566
Si1 Mg3 Mg2 58.769(18) . 6_556
Si1 Mg3 Mg2 88.259(13) 2_564 6_556
Si1 Mg3 Mg2 168.39(2) 2_574 6_556
Si1 Mg3 Mg2 61.138(19) 6_556 6_556
Al1 Mg3 Mg2 62.81(2) 5_565 6_556
Mg3 Mg3 Mg2 62.81(2) 5_565 6_556
Al1 Mg3 Mg2 115.62(3) 5_575 6_556
Mg3 Mg3 Mg2 115.62(3) 5_575 6_556
Mg2 Mg3 Mg2 120.57(2) 1_565 6_556
Mg2 Mg3 Mg2 70.810(12) . 6_556
Mg2 Mg3 Mg2 80.33(2) 6_566 6_556

loop_
_geom_bond_atom_site_label_1
_geom_bond_atom_site_label_2
_geom_bond_distance
_geom_bond_site_symmetry_2
Si1 Mg3 2.6298(9) .
Si1 Al1 2.6428(6) 2_575
Si1 Mg3 2.6428(6) 2_575
Si1 Al1 2.6428(5) 2_565
Si1 Mg3 2.6428(5) 2_565
Si1 Al1 2.6741(8) 6_656
Si1 Mg3 2.6741(8) 6_656
Si1 Mg2 2.7986(9) 2_565
Si1 Mg2 2.9082(6) 6_556
Si1 Mg2 2.9082(6) 6_566
Si1 Mg2 3.0264(7) 1_565
Mg2 Si1 2.7986(9) 2_564
Mg2 Si1 2.9082(6) 6_656
Mg2 Si1 2.9082(6) 6_646
Mg2 Si1 3.0264(7) 1_545
Mg2 Al1 3.1876(7) 1_545
Mg2 Mg3 3.1876(7) 1_545
Mg2 Mg3 3.1876(7) .
Mg2 Al1 3.2078(7) 6_656
Mg2 Mg3 3.2078(7) 6_656
Mg2 Al1 3.2078(7) 6_646
Mg3 Si1 2.6428(5) 2_564
Mg3 Si1 2.6428(6) 2_574
Mg3 Si1 2.6741(8) 6_556
Mg3 Al1 3.0011(9) 5_565
Mg3 Mg3 3.0011(9) 5_565
Mg3 Al1 3.0011(9) 5_575
Mg3 Mg3 3.0011(9) 5_575
Mg3 Mg2 3.1876(7) 1_565
Mg3 Mg2 3.2078(7) 6_566
Mg3 Mg2 3.2078(7) 6_556
